data_1520993
loop_
_publ_author_name
'Felser, C.'
'Yamaura, K.'
'Cava, R.J.'

_publ_section_title
;
 The electronic structure of hexagonal Ba Co O3
;
_journal_name_full 'Journal of Solid State Chemistry'
_journal_page_first 411
_journal_page_last 417
_journal_volume 146
_journal_year 1999
_chemical_formula_sum 'Ba Co O3'
_chemical_name_systematic 'Ba (Co O3)'
_space_group_IT_number 187
_symmetry_space_group_name_Hall 'P -6 2'
_symmetry_space_group_name_H-M 'P -6 m 2'
_cell_angle_alpha 90
_cell_angle_beta 90
_cell_angle_gamma 120
_cell_formula_units_Z 2
_cell_length_a 5.645
_cell_length_b 5.645
_cell_length_c 4.752
_cell_volume 131.140
_citation_journal_id_ASTM JSSCBI
_cod_data_source_file Felser_JSSCBI_1999_279.cif
_cod_data_source_block Ba1Co1O3
_cod_original_cell_volume 131.1399
_cod_original_formula_sum 'Ba1 Co1 O3'
_cod_database_code 1520993

loop_
_symmetry_equiv_pos_as_xyz
x,y,z
-x+y,-x,-z
-y,x-y,z
x,y,-z
-x+y,-x,z
-y,x-y,-z
-y,-x,-z
-x+y,y,z
x,x-y,-z
-y,-x,z
-x+y,y,-z
x,x-y,z

loop_
_atom_site_label
_atom_site_type_symbol
_atom_site_fract_x
_atom_site_fract_y
_atom_site_fract_z
_atom_site_occupancy
_atom_site_U_iso_or_equiv
O2 O-2 0.2964 0.1482 0.5 1 0.0
Co1 Co+4 0 0 0.25594 1 0.0
Ba2 Ba+2 0.3333 0.6667 0.5 1 0.0
Ba1 Ba+2 0.6667 0.3333 0 1 0.0
O1 O-2 0.7036 0.8518 0 1 0.0
